data_1557154
loop_
_publ_author_name
'Berg, Rolf Willestofte'
'Poulsen, Finn Willy'
'Nielsen, Kurt'

_publ_section_title
;
 Redetermination of the Crystal Structure of Al2Br6. A Comparison of Three
 Methods
;
_journal_name_full 'Acta Chemica Scandinavica'
_journal_page_first 442
_journal_page_last 448
_journal_paper_doi 10.3891/acta.chem.scand.51-0442
_journal_volume 51
_journal_year 1997
_chemical_formula_sum 'Al2 Br6'
_chemical_formula_weight 533.42
_space_group_IT_number 14
_space_group_name_Hall '-P 2yab'
_space_group_name_H-M_alt 'P 1 21/a 1'
_symmetry_cell_setting monoclinic
_symmetry_Int_Tables_number 14
_symmetry_space_group_name_Hall '-P 2yab'
_symmetry_space_group_name_H-M 'P 1 21/a 1'
_cell_angle_alpha 90.
_cell_angle_beta 96.45(3)
_cell_angle_gamma 90.
_cell_formula_units_Z 2
_cell_length_a 10.301(4)
_cell_length_b 7.095(2)
_cell_length_c 7.525(3)
_cell_volume 546.5(3)
_diffrn_ambient_temperature 293
_diffrn_radiation_probe x-ray
_diffrn_radiation_type MoK\a
_diffrn_radiation_wavelength 0.71069
_exptl_absorpt_coefficient_mu 22.1
_exptl_crystal_density_diffrn 3.242
_exptl_crystal_F_000 472
_refine_ls_number_parameters 38
_refine_ls_number_reflns 691
_refine_ls_R_factor_all 0.0746
_refine_ls_R_factor_gt 0.0418
_refine_ls_wR_factor_ref 0.1066
_cod_data_source_file Acta-Chem-Scand-1997-51-442.cif
_cod_data_source_block 1
_cod_original_sg_symbol_H-M 'P 21/a'
_cod_database_code 1557154

loop_
_space_group_symop_id
_space_group_symop_operation_xyz
1 x,y,z
2 1/2-x,1/2+y,-z
3 -x,-y,-z
4 1/2+x,1/2-y,z

loop_
_atom_site_label
_atom_site_type_symbol
_atom_site_thermal_displace_type
_atom_site_fract_x
_atom_site_fract_y
_atom_site_fract_z
_atom_site_occupancy
_atom_site_U_iso_or_equiv
_atom_site_calc_flag
_atom_site_refinement_flags
_atom_site_disorder_assembly
_atom_site_disorder_group
Br1 Br Uiso 0.14630(10) 0.06860(10) -0.08150(10) 1.000 0.0527(3) . . . .
Br2 Br Uiso 0.16760(10) -0.08470(10) 0.40070(10) 1.000 0.0623(3) . . . .
Br3 Br Uiso 0.00960(10) 0.39250(10) 0.24990(10) 1.000 0.0641(3) . . . .
Al Al Uiso 0.0508(2) 0.0918(3) 0.1975(3) 1.000 0.0402(5) . . . .

loop_
_atom_type_symbol
_atom_type_description
_atom_type_scat_dispersion_real
_atom_type_scat_dispersion_imag
_atom_type_scat_source
Al Al 0.0645 0.0514 ' International Tables Vol C Tables 4.2.6.8 and 6.1.1.4'
Br Br -0.2901 2.4595 ' International Tables Vol C Tables 4.2.6.8 and 6.1.1.4'

loop_
_geom_angle_atom_site_label_1
_geom_angle_atom_site_label_2
_geom_angle_atom_site_label_3
_geom_angle
_geom_angle_site_symmetry_1
_geom_angle_site_symmetry_2
_geom_angle_site_symmetry_3
_geom_angle_publ_flag
Al Br1 Al 86.46(8) . . 3_555 yes
Br1 Al Br2 108.47(9) . . . yes
Br1 Al Br3 108.89(9) . . . yes
Br1 Al Br1 93.54(9) . . 3_555 yes
Br2 Al Br3 121.26(10) . . . yes
Br1 Al Br2 110.66(9) 3_555 . . yes
Br1 Al Br3 110.43(9) 3_555 . . yes

loop_
_geom_bond_atom_site_label_1
_geom_bond_atom_site_label_2
_geom_bond_distance
_geom_bond_site_symmetry_1
_geom_bond_site_symmetry_2
_geom_bond_publ_flag
Br1 Al 2.422(3) . . yes
Br1 Al 2.404(2) . 3_555 yes
Br2 Al 2.223(2) . . yes
Br3 Al 2.219(2) . . yes

loop_
_geom_torsion_atom_site_label_1
_geom_torsion_atom_site_label_2
_geom_torsion_atom_site_label_3
_geom_torsion_atom_site_label_4
_geom_torsion
_geom_torsion_site_symmetry_1
_geom_torsion_site_symmetry_2
_geom_torsion_site_symmetry_3
_geom_torsion_site_symmetry_4
_geom_torsion_publ_flag
Al Br1 Al Br2 113.17(10) 3_555 . . . no
Al Br1 Al Br3 -113.00(10) 3_555 . . . no
Al Br1 Al Br1 0.00(9) 3_555 . . 3_555 no
Al Br1 Al Br1 0.00(9) 3_555 3_555 . . no
Al Br1 Al Br2 -111.26(10) 3_555 3_555 . . no
Al Br1 Al Br3 111.67(10) 3_555 3_555 . . no
